data_2008558
loop_
_publ_author_name
'R. V. Krishnakumar'
'S. Natarajan'
'V. Vijayabaskar'
'S. Perumal'
'S. Selvaraj'

_publ_section_title
;
 1-Acetyl-5-(4-methoxyphenyl)-3-(4-methoxystyryl)-2-pyrazoline and
 1-acetyl-5-(2-chlorophenyl)-3-(2-chlorostyryl)-2-pyrazoline
;
_journal_issue 6
_journal_name_full 'Acta Crystallographica Section C'
_journal_page_first 987
_journal_page_last 990
_journal_paper_doi 10.1107/S0108270199000712
_journal_volume 55
_journal_year 1999
_chemical_formula_sum 'C21 H22 N2 O3'
_chemical_formula_weight 350.41
_chemical_name_systematic
;
 1-acetyl-5-(4-methoxyphenyl)-3-(4-methoxystyryl)-2-pyrazoline
;
_space_group_IT_number 14
_symmetry_cell_setting monoclinic
_symmetry_space_group_name_Hall '-P 2yn'
_symmetry_space_group_name_H-M 'P 1 21/n 1'
_cell_angle_alpha 90.00
_cell_angle_beta 91.78(2)
_cell_angle_gamma 90.00
_cell_formula_units_Z 4
_cell_length_a 5.7200(10)
_cell_length_b 12.085(4)
_cell_length_c 26.654(4)
_cell_measurement_reflns_used 25
_cell_measurement_temperature 293(2)
_cell_measurement_theta_max 19
_cell_measurement_theta_min 10
_cell_volume 1841.6(7)
_computing_cell_refinement 'CAD-4 Software'
_computing_data_collection 'CAD-4 Software (Enraf-Nonius, 1989)'
_computing_data_reduction 'CAD-4 Software'
_computing_molecular_graphics 'PLUTO (Motherwell & Clegg, 1978)'
_computing_publication_material SHELXL97
_computing_structure_refinement 'SHELXL97 (Sheldrick, 1997a)'
_computing_structure_solution 'SHELXS97 (Sheldrick, 1997b)'
_diffrn_ambient_temperature 293(2)
_diffrn_measured_fraction_theta_full 0.950
_diffrn_measured_fraction_theta_max 0.950
_diffrn_measurement_device_type 'Enraf-Nonius CAD-4'
_diffrn_measurement_method \w/2\q
_diffrn_radiation_monochromator graphite
_diffrn_radiation_source 'fine-focus sealed tube'
_diffrn_radiation_type 'Cu K\a'
_diffrn_radiation_wavelength 1.54180
_diffrn_reflns_av_R_equivalents 0.015
_diffrn_reflns_av_sigmaI/netI 0.013
_diffrn_reflns_limit_h_max 6
_diffrn_reflns_limit_h_min 0
_diffrn_reflns_limit_k_max 14
_diffrn_reflns_limit_k_min 0
_diffrn_reflns_limit_l_max 32
_diffrn_reflns_limit_l_min -32
_diffrn_reflns_number 3846
_diffrn_reflns_theta_full 69.95
_diffrn_reflns_theta_max 70
_diffrn_reflns_theta_min 3.32
_diffrn_standards_decay_% 0
_diffrn_standards_interval_count 200
_diffrn_standards_number 2
_exptl_absorpt_coefficient_mu 0.686
_exptl_absorpt_correction_type none
_exptl_crystal_colour 'pale yellow'
_exptl_crystal_density_diffrn 1.264
_exptl_crystal_density_method 'not measured'
_exptl_crystal_description plate
_exptl_crystal_F_000 744
_exptl_crystal_size_max 0.50
_exptl_crystal_size_mid 0.25
_exptl_crystal_size_min 0.25
_refine_diff_density_max 0.166
_refine_diff_density_min -0.155
_refine_ls_extinction_coef 0.0073(5)
_refine_ls_extinction_method 'SHELXL97 (Sheldrick, 1997a)'
_refine_ls_goodness_of_fit_ref 1.138
_refine_ls_hydrogen_treatment refall
_refine_ls_matrix_type full
_refine_ls_number_parameters 324
_refine_ls_number_reflns 3478
_refine_ls_number_restraints 0
_refine_ls_restrained_S_all 1.138
_refine_ls_R_factor_all 0.049
_refine_ls_R_factor_gt 0.043
_refine_ls_shift/su_max <0.001
_refine_ls_shift/su_mean 0.000
_refine_ls_structure_factor_coef Fsqd
_refine_ls_weighting_details 'w = 1/[\s^2^(Fo^2^)+(0.0568P)^2^+0.3905P] where P=(Fo^2^+2Fc^2^)/3'
_refine_ls_weighting_scheme calc
_refine_ls_wR_factor_ref 0.127
_reflns_number_gt 3012
_reflns_number_total 3478
_reflns_threshold_expression I>2\s(I)
_cod_data_source_file de1102.cif
_cod_data_source_block I
_cod_depositor_comments
;
The following automatic conversions were performed:

'_geom_torsion_publ_flag' value 'Y' changed to 'y' according to
/home/saulius/struct/CIF-dictionaries/cif_core.dic dictionary named
'cif_core.dic' version 2.4.1 from 2010-06-29 (4 times).

Automatic conversion script
Id: cif_fix_values 1715 2011-07-08 13:25:40Z adriana 

The following automatic conversions were performed:

'_refine_ls_weighting_scheme' value 'calc w =
1/[\s^2^(Fo^2^)+(0.0568P)^2^+0.3905P] where P=(Fo^2^+2Fc^2^)/3' was
changed to 'calc'. New tag '_refine_ls_weighting_details' was
created. The value of the new tag was set to 'w =
1/[\s^2^(Fo^2^)+(0.0568P)^2^+0.3905P] where P=(Fo^2^+2Fc^2^)/3'.

Automatic conversion script
Id: cif_fix_values 3143 2015-03-26 13:38:13Z robertas 
;
_cod_original_sg_symbol_H-M 'P 21/n'
_cod_database_code 2008558

loop_
_symmetry_equiv_pos_as_xyz
'x, y, z'
'-x+1/2, y+1/2, -z+1/2'
'-x, -y, -z'
'x-1/2, -y-1/2, z-1/2'

loop_
_atom_site_aniso_label
_atom_site_aniso_U_11
_atom_site_aniso_U_22
_atom_site_aniso_U_33
_atom_site_aniso_U_12
_atom_site_aniso_U_13
_atom_site_aniso_U_23
O1 .0634(7) .0541(7) .0656(7) -.0029(5) .0130(6) .0075(5)
O3 .1146(12) .0617(8) .0617(8) .0056(7) .0129(7) -.0115(6)
O2 .0894(10) .1254(13) .0625(8) -.0076(9) .0173(7) .0276(9)
N1 .0477(7) .0442(7) .0518(7) .0042(5) .0063(5) .0016(5)
N2 .0455(7) .0452(7) .0504(7) -.0011(5) .0052(5) -.0023(5)
C1 .0447(8) .0432(7) .0467(8) -.0036(6) -.0009(6) -.0059(6)
C2 .0505(9) .0575(10) .0481(9) .0065(7) -.0009(7) .0010(7)
C3 .0399(7) .0486(8) .0544(8) .0012(6) .0016(6) .0024(7)
C4 .0548(9) .0372(7) .0533(8) -.0042(6) .0015(7) -.0012(6)
C5 .0615(11) .0498(10) .0764(13) .0074(8) .0024(9) .0104(9)
C6 .0475(8) .0528(9) .0481(8) -.0059(7) .0018(6) -.0067(7)
C7 .0516(9) .0555(9) .0503(9) -.0047(7) .0007(7) -.0041(7)
C8 .0552(9) .0587(9) .0472(8) -.0084(7) -.0023(7) -.0024(7)
C9 .0614(11) .0899(14) .0558(10) .0068(10) .0033(8) .0162(10)
C10 .0639(12) .1111(17) .0598(11) .0084(11) .0097(9) .0189(11)
C11 .0666(11) .0854(13) .0482(9) -.0133(10) .0024(8) .0067(9)
C12 .0853(13) .0642(11) .0606(11) -.0060(10) .0029(9) .0122(9)
C13 .0698(11) .0608(11) .0643(11) -.0005(9) .0066(9) .0048(8)
C14 .0425(7) .0455(8) .0492(8) .0053(6) .0037(6) .0061(6)
C15 .0480(9) .0588(10) .0645(10) .0004(7) .0126(7) .0024(8)
C16 .0644(11) .0658(11) .0618(10) .0105(9) .0204(8) .0016(8)
C17 .0727(11) .0478(9) .0509(9) .0120(8) .0054(8) .0019(7)
C18 .0669(11) .0522(9) .0646(10) -.0069(8) .0068(8) -.0030(8)
C19 .0532(9) .0543(9) .0588(9) -.0044(7) .0145(7) -.0019(7)
C20 .123(2) .0908(17) .0599(12) -.0198(16) .0142(13) .0128(12)
C21 .143(2) .0711(14) .0577(12) .0239(15) .0263(14) -.0006(11)

loop_
_atom_site_label
_atom_site_fract_x
_atom_site_fract_y
_atom_site_fract_z
_atom_site_U_iso_or_equiv
_atom_site_thermal_displace_type
_atom_site_calc_flag
_atom_site_refinement_flags
_atom_site_occupancy
_atom_site_disorder_group
_atom_site_type_symbol
O1 .7600(2) -.05272(9) .31989(5) .0608(3) Uani d . 1 . O
O3 .7603(3) .43309(11) .40111(5) .0792(4) Uani d . 1 . O
O2 1.6173(3) .3371(2) -.05746(5) .0923(5) Uani d . 1 . O
N1 .9140(2) .03309(10) .25445(5) .0479(3) Uani d . 1 . N
N2 1.0825(2) .04043(10) .21828(5) .0470(3) Uani d . 1 . N
C1 1.0075(3) .10886(12) .18442(5) .0450(3) Uani d . 1 . C
C2 .7708(3) .1559(2) .19396(6) .0522(4) Uani d . 1 . C
C3 .7171(3) .11185(13) .24631(6) .0478(4) Uani d . 1 . C
C4 .9241(3) -.04302(12) .29167(6) .0485(4) Uani d . 1 . C
C5 1.1408(4) -.1116(2) .29627(8) .0628(5) Uani d . 1 . C
C6 1.1447(3) .13417(14) .14141(6) .0495(4) Uani d . 1 . C
C7 1.0883(3) .21114(14) .10748(6) .0525(4) Uani d . 1 . C
C8 1.2231(3) .24265(14) .06402(6) .0538(4) Uani d . 1 . C
C9 1.4316(3) .1906(2) .05192(7) .0691(5) Uani d . 1 . C
C10 1.5561(4) .2241(2) .01141(7) .0779(6) Uani d . 1 . C
C11 1.4776(3) .3107(2) -.01876(6) .0669(5) Uani d . 1 . C
C12 1.2711(4) .3620(2) -.00842(7) .0700(5) Uani d . 1 . C
C13 1.1472(4) .3277(2) .03281(7) .0649(5) Uani d . 1 . C
C14 .7193(2) .19790(12) .28725(5) .0457(4) Uani d . 1 . C
C15 .5442(3) .20382(15) .32146(7) .0569(4) Uani d . 1 . C
C16 .5501(3) .2808(2) .36021(7) .0636(5) Uani d . 1 . C
C17 .7351(3) .35348(14) .36469(6) .0573(4) Uani d . 1 . C
C18 .9114(3) .34909(15) .33042(7) .0611(4) Uani d . 1 . C
C19 .9026(3) .27223(14) .29250(6) .0551(4) Uani d . 1 . C
C20 1.5384(6) .4208(2) -.09153(9) .0911(7) Uani d . 1 . C
C21 .5956(6) .4338(2) .43994(9) .0904(8) Uani d . 1 . C
H12 .666(4) .1282(17) .1669(8) .078(6) Uiso d . 1 . H
H22 .773(3) .2361(18) .1917(7) .069(6) Uiso d . 1 . H
H03 .569(3) .0707(15) .2467(6) .060(5) Uiso d . 1 . H
H15 1.280(4) -.0685(19) .2942(8) .088(7) Uiso d . 1 . H
H25 1.136(5) -.156(3) .3249(11) .123(10) Uiso d . 1 . H
H35 1.148(4) -.160(2) .2647(9) .103(8) Uiso d . 1 . H
H06 1.287(3) .0904(16) .1385(7) .063(5) Uiso d . 1 . H
H07 .944(4) .2508(16) .1114(7) .067(5) Uiso d . 1 . H
H09 1.486(4) .1290(18) .0726(8) .078(6) Uiso d . 1 . H
H010 1.703(4) .1819(19) .0036(8) .094(7) Uiso d . 1 . H
H012 1.211(4) .4222(19) -.0298(8) .089(7) Uiso d . 1 . H
H013 .998(4) .3641(17) .0418(7) .076(6) Uiso d . 1 . H
H015 .418(4) .1501(18) .3187(8) .081(6) Uiso d . 1 . H
H016 .425(4) .2811(17) .3855(8) .076(6) Uiso d . 1 . H
H018 1.040(4) .4007(18) .3347(8) .082(6) Uiso d . 1 . H
H019 1.027(4) .2690(17) .2689(7) .073(6) Uiso d . 1 . H
H120 1.498(4) .494(2) -.0746(9) .102(8) Uiso d . 1 . H
H220 1.385(5) .396(3) -.1093(11) .122(10) Uiso d . 1 . H
H320 1.662(5) .426(2) -.1179(12) .129(10) Uiso d . 1 . H
H121 .584(4) .363(2) .4569(9) .102(8) Uiso d . 1 . H
H221 .418(5) .442(3) .4243(12) .137(11) Uiso d . 1 . H
H321 .647(5) .490(3) .4627(11) .118(9) Uiso d . 1 . H

loop_
_atom_type_symbol
_atom_type_description
_atom_type_scat_dispersion_real
_atom_type_scat_dispersion_imag
_atom_type_scat_source
C C 0.0181 0.0091 'International Tables Vol C Tables 4.2.6.8 and 6.1.1.4'
H H 0.0000 0.0000 'International Tables Vol C Tables 4.2.6.8 and 6.1.1.4'
N N 0.0311 0.0180 'International Tables Vol C Tables 4.2.6.8 and 6.1.1.4'
O O 0.0492 0.0322 'International Tables Vol C Tables 4.2.6.8 and 6.1.1.4'

loop_
_geom_angle_atom_site_label_1
_geom_angle_atom_site_label_2
_geom_angle_atom_site_label_3
_geom_angle
C17 O3 C21 117.5(2)
C11 O2 C20 117.9(2)
C4 N1 N2 122.58(12)
C4 N1 C3 123.89(13)
N2 N1 C3 113.43(11)
C1 N2 N1 107.74(12)
N2 C1 C6 121.04(14)
N2 C1 C2 114.07(13)
C6 C1 C2 124.89(14)
C1 C2 C3 103.34(13)
C1 C2 H12 106.2(12)
C3 C2 H12 114.6(12)
C1 C2 H22 110.8(11)
C3 C2 H22 114.0(11)
H12 C2 H22 107.6(17)
N1 C3 C14 110.33(12)
N1 C3 C2 100.53(12)
C14 C3 C2 114.96(13)
N1 C3 H03 108.9(10)
C14 C3 H03 109.2(10)
C2 C3 H03 112.5(10)
O1 C4 N1 119.93(14)
O1 C4 C5 123.1(2)
N1 C4 C5 116.97(15)
C4 C5 H15 112.6(13)
C4 C5 H25 110.0(17)
H15 C5 H25 114.(2)
C4 C5 H35 107.8(13)
H15 C5 H35 102.1(18)
H25 C5 H35 110.(2)
C7 C6 C1 124.2(2)
C7 C6 H06 120.7(11)
C1 C6 H06 115.1(11)
C6 C7 C8 126.7(2)
C6 C7 H07 117.7(11)
C8 C7 H07 115.6(11)
C13 C8 C9 116.8(2)
C13 C8 C7 120.4(2)
C9 C8 C7 122.8(2)
C10 C9 C8 121.1(2)
C10 C9 H09 120.4(12)
C8 C9 H09 118.5(12)
C9 C10 C11 120.8(2)
C9 C10 H010 117.9(13)
C11 C10 H010 121.2(13)
O2 C11 C12 125.2(2)
O2 C11 C10 115.4(2)
C12 C11 C10 119.4(2)
C11 C12 C13 119.2(2)
C11 C12 H012 120.5(13)
C13 C12 H012 120.3(13)
C8 C13 C12 122.6(2)
C8 C13 H013 116.0(12)
C12 C13 H013 121.4(12)
C15 C14 C19 117.61(15)
C15 C14 C3 121.72(14)
C19 C14 C3 120.65(13)
C14 C15 C16 121.7(2)
C14 C15 H015 118.0(13)
C16 C15 H015 120.2(12)
C17 C16 C15 119.5(2)
C17 C16 H016 120.3(12)
C15 C16 H016 120.1(12)
O3 C17 C16 124.9(2)
O3 C17 C18 115.6(2)
C16 C17 C18 119.5(2)
C19 C18 C17 120.1(2)
C19 C18 H018 122.2(13)
C17 C18 H018 117.7(13)
C18 C19 C14 121.6(2)
C18 C19 H019 119.8(12)
C14 C19 H019 118.6(12)
O2 C20 H120 113.8(14)
O2 C20 H220 109.5(16)
H120 C20 H220 105.(2)
O2 C20 H320 105.6(17)
H120 C20 H320 116.(2)
H220 C20 H320 108.(2)
O3 C21 H121 113.2(15)
O3 C21 H221 110.7(16)
H121 C21 H221 100.(2)
O3 C21 H321 105.9(17)
H121 C21 H321 111.(2)
H221 C21 H321 117.(2)

loop_
_geom_bond_atom_site_label_1
_geom_bond_atom_site_label_2
_geom_bond_site_symmetry_2
_geom_bond_distance
_geom_bond_publ_flag
O1 C4 . 1.226(2) ?
O3 C17 . 1.371(2) ?
O3 C21 . 1.421(3) ?
O2 C11 . 1.363(2) ?
O2 C20 . 1.423(3) ?
N1 C4 . 1.353(2) ?
N1 N2 . 1.387(2) ?
N1 C3 . 1.485(2) ?
N2 C1 . 1.288(2) ?
C1 C6 . 1.442(2) ?
C1 C2 . 1.497(2) ?
C2 C3 . 1.533(2) ?
C2 H12 . .98(2) ?
C2 H22 . .97(2) ?
C3 C14 . 1.507(2) ?
C3 H03 . .98(2) ?
C4 C5 . 1.493(2) ?
C5 H15 . .95(2) ?
C5 H25 . .94(3) ?
C5 H35 . 1.03(3) ?
C6 C7 . 1.330(2) ?
C6 H06 . .97(2) ?
C7 C8 . 1.462(2) ?
C7 H07 . .96(2) ?
C8 C13 . 1.383(3) ?
C8 C9 . 1.395(3) ?
C9 C10 . 1.373(3) ?
C9 H09 . .97(2) ?
C10 C11 . 1.385(3) ?
C10 H010 . 1.01(2) ?
C11 C12 . 1.369(3) ?
C12 C13 . 1.390(3) ?
C12 H012 . .98(2) ?
C13 H013 . 1.00(2) ?
C14 C15 . 1.377(2) ?
C14 C19 . 1.384(2) ?
C15 C16 . 1.389(3) ?
C15 H015 . .97(2) ?
C16 C17 . 1.378(3) ?
C16 H016 . 1.00(2) ?
C17 C18 . 1.383(2) ?
C18 C19 . 1.372(2) ?
C18 H018 . .97(2) ?
C19 H019 . .97(2) ?
C20 H120 . 1.02(3) ?
C20 H220 . 1.03(3) ?
C20 H320 . 1.02(3) ?
C21 H121 . .97(3) ?
C21 H221 . 1.09(3) ?
C21 H321 . .95(3) ?

loop_
_geom_hbond_atom_site_label_D
_geom_hbond_atom_site_label_H
_geom_hbond_atom_site_label_A
_geom_hbond_site_symmetry_A
_geom_hbond_distance_DH
_geom_hbond_distance_HA
_geom_hbond_distance_DA
_geom_hbond_angle_DHA
C2 H22 O1 2_655 0.97(2) 2.58(2) 3.545(2) 174.3(14)

loop_
_geom_torsion_atom_site_label_1
_geom_torsion_atom_site_label_2
_geom_torsion_atom_site_label_3
_geom_torsion_atom_site_label_4
_geom_torsion
_geom_torsion_publ_flag
C4 N1 N2 C1 170.83(13) ?
C3 N1 N2 C1 -5.81(16) ?
N1 N2 C1 C6 -179.92(12) ?
N1 N2 C1 C2 -0.66(17) ?
N2 C1 C2 C3 6.34(18) ?
C6 C1 C2 C3 -174.43(13) ?
C4 N1 C3 C14 70.80(18) ?
N2 N1 C3 C14 -112.62(13) ?
C4 N1 C3 C2 -167.38(14) ?
N2 N1 C3 C2 9.20(16) ?
C1 C2 C3 N1 -8.54(15) ?
C1 C2 C3 C14 109.93(14) ?
N2 N1 C4 O1 -173.26(13) ?
C3 N1 C4 O1 3.0(2) ?
N2 N1 C4 C5 7.1(2) ?
C3 N1 C4 C5 -176.67(15) ?
N2 C1 C6 C7 -173.61(14) ?
C2 C1 C6 C7 7.2(2) ?
C1 C6 C7 C8 178.15(14) ?
C6 C7 C8 C13 -177.44(16) ?
C6 C7 C8 C9 2.2(3) ?
C13 C8 C9 C10 1.1(3) ?
C7 C8 C9 C10 -178.49(18) ?
C8 C9 C10 C11 -0.3(3) ?
C20 O2 C11 C12 -3.5(3) ?
C20 O2 C11 C10 176.2(2) ?
C9 C10 C11 O2 179.4(2) ?
C9 C10 C11 C12 -1.0(3) ?
O2 C11 C12 C13 -179.11(18) ?
C10 C11 C12 C13 1.2(3) ?
C9 C8 C13 C12 -0.9(3) ?
C7 C8 C13 C12 178.78(17) ?
C11 C12 C13 C8 -0.3(3) ?
N1 C3 C14 C15 -113.48(16) y
C2 C3 C14 C15 133.68(16) y
N1 C3 C14 C19 64.79(18) y
C2 C3 C14 C19 -48.04(19) y
C19 C14 C15 C16 -0.5(2) ?
C3 C14 C15 C16 177.82(15) ?
C14 C15 C16 C17 0.2(3) ?
C21 O3 C17 C16 6.4(3) ?
C21 O3 C17 C18 -174.02(18) ?
C15 C16 C17 O3 179.79(16) ?
C15 C16 C17 C18 0.3(3) ?
O3 C17 C18 C19 179.95(16) ?
C16 C17 C18 C19 -0.5(3) ?
C17 C18 C19 C14 0.2(3) ?
C15 C14 C19 C18 0.3(2) ?
C3 C14 C19 C18 -178.06(15) ?
